data_2009859
loop_
_publ_author_name
'Herrema, Jan K.'
'Wildeman, Jurjen'
'van Bolhuis, Fr\'e'
'Hadziioannou, Georges'

_publ_section_title
;
 Octabutyltetrasila[2.2]terthiophenophane
;
_journal_issue 7
_journal_name_full 'Acta Crystallographica Section C'
_journal_page_first 1112
_journal_page_last 1114
_journal_paper_doi 10.1107/S0108270194000612
_journal_volume 50
_journal_year 1994
_chemical_formula_moiety 'C56 H84 S6 Si4'
_chemical_formula_sum 'C56 H84 S6 Si4'
_chemical_formula_weight 1062.02
_chemical_name_systematic
;
1,1,1',1',2,2,2',2'-Octabutyl-1,1',2,2'-tetrasila[2.2](9,20)\a,\a'-
terthiophenophane
;
_space_group_IT_number 2
_symmetry_cell_setting triclinic
_symmetry_space_group_name_Hall '-P 1'
_symmetry_space_group_name_H-M 'P -1'
_cell_angle_alpha 106.960(10)
_cell_angle_beta 93.720(10)
_cell_angle_gamma 97.680(10)
_cell_formula_units_Z 1
_cell_length_a 10.468(2)
_cell_length_b 11.755(2)
_cell_length_c 12.8620(10)
_cell_measurement_reflns_used 25
_cell_measurement_temperature 130
_cell_measurement_theta_max 18.6
_cell_measurement_theta_min 9.7
_cell_volume 1491.2(4)
_computing_cell_refinement 'MolEN (Enraf Nonius)'
_computing_data_collection 'MolEN (Enraf Nonius)'
_computing_data_reduction 'MolEN (Enraf Nonius)'
_computing_molecular_graphics ' PLUTO (Meetsma, 1991 and Motherwell and Clegg, 1978)'
_computing_structure_refinement 'MolEN (Enraf Nonius)'
_computing_structure_solution 'MolEN (Enraf Nonius)'
_diffrn_ambient_temperature 130
_diffrn_measurement_device 'Enraf Nonius CAD-4F'
_diffrn_measurement_method \q/2\q
_diffrn_radiation_monochromator graphite
_diffrn_radiation_source xray_tube
_diffrn_radiation_type 'Mo K\a'
_diffrn_radiation_wavelength 0.71073
_diffrn_reflns_limit_h_max 11
_diffrn_reflns_limit_h_min 0
_diffrn_reflns_limit_k_max 12
_diffrn_reflns_limit_k_min -12
_diffrn_reflns_limit_l_max 13
_diffrn_reflns_limit_l_min -13
_diffrn_reflns_number 3669
_diffrn_reflns_theta_max 22
_diffrn_reflns_theta_min 1
_diffrn_standards_decay_% 2.9
_diffrn_standards_interval_time 180
_diffrn_standards_number 3
_exptl_absorpt_coefficient_mu 0.332
_exptl_absorpt_correction_type none
_exptl_crystal_colour yellowish-green
_exptl_crystal_density_diffrn 1.183
_exptl_crystal_description block
_exptl_crystal_F_000 572
_exptl_crystal_size_max 0.30
_exptl_crystal_size_mid 0.30
_exptl_crystal_size_min 0.25
_refine_diff_density_max .39
_refine_diff_density_min -.34
_refine_ls_extinction_method none
_refine_ls_goodness_of_fit_obs 1.49
_refine_ls_hydrogen_treatment noref
_refine_ls_matrix_type full
_refine_ls_number_parameters 298
_refine_ls_number_reflns 2570
_refine_ls_R_factor_all .086
_refine_ls_R_factor_obs .043
_refine_ls_shift/esd_max .03
_refine_ls_structure_factor_coef F
_refine_ls_weighting_scheme unit
_refine_ls_wR_factor_obs .048
_reflns_number_observed 2570
_reflns_number_total 3669
_reflns_observed_criterion >3sigma(I)
_cod_data_source_file du1057.cif
_cod_data_source_block TOZ
_cod_original_cell_volume 1491.2(6)
_cod_database_code 2009859

loop_
_symmetry_equiv_pos_as_xyz
x,y,z
-x,-y,-z

loop_
_atom_site_aniso_label
_atom_site_aniso_U_11
_atom_site_aniso_U_22
_atom_site_aniso_U_33
_atom_site_aniso_U_12
_atom_site_aniso_U_13
_atom_site_aniso_U_23
_atom_site_aniso_type_symbol
S1 .0144(6) .0255(6) .0263(6) .0012(5) .0046(5) .0058(5) S
S2 .0254(6) .0249(6) .0225(5) -.0051(5) .0060(5) .0065(5) S
S3 .0169(6) .0203(5) .0225(5) .0019(5) .0071(5) .0073(4) S
Si1 .0155(6) .0230(6) .0218(6) .0021(5) .0033(5) .0085(5) Si
Si2 .0129(6) .0222(6) .0197(6) .0022(5) .0045(5) .0072(5) Si
C1 .029(3) .023(2) .027(2) .000(2) .005(2) .010(2) C
C2 .049(3) .033(3) .034(3) -.007(3) .013(2) .014(2) C
C3 .036(3) .030(2) .040(3) -.004(2) .018(2) .016(2) C
C4 .078(4) .038(3) .051(3) -.014(3) .039(3) .001(3) C
C5 .026(3) .034(2) .030(2) .012(2) .010(2) .012(2) C
C6 .020(2) .032(3) .041(3) .005(2) .012(2) .008(2) C
C7 .037(3) .051(3) .047(3) .013(3) .019(2) .014(2) C
C8 .084(4) .043(3) .069(3) .013(3) .053(3) .020(3) C
C9 .013(2) .029(2) .021(2) .003(2) .001(2) .014(2) C
C10 .021(2) .033(2) .025(2) -.002(2) .008(2) .015(2) C
C11 .024(3) .029(2) .018(2) -.002(2) .001(2) .006(2) C
C12 .020(2) .025(2) .024(2) .001(2) .000(2) .012(2) C
C13 .018(2) .026(2) .022(2) .001(2) -.003(2) .008(2) C
C14 .020(2) .028(2) .032(3) .001(2) .009(2) .002(2) C
C15 .021(2) .026(2) .029(2) .002(2) .007(2) .002(2) C
C16 .012(2) .020(2) .026(2) .004(2) .004(2) .010(2) C
C17 .010(2) .024(2) .030(2) .002(2) .002(2) .015(2) C
C18 .017(2) .030(2) .022(2) .007(2) .007(2) .012(2) C
C19 .014(2) .022(2) .023(2) .004(2) .002(2) .009(2) C
C20 .012(2) .024(2) .024(2) .005(2) .000(2) .009(2) C
C21 .013(2) .027(2) .023(2) .003(2) .007(2) .007(2) C
C22 .020(2) .036(3) .023(2) .006(2) .007(2) .007(2) C
C23 .020(2) .049(3) .036(3) .014(2) .010(2) .012(2) C
C24 .020(3) .079(3) .053(3) .028(2) .011(2) .028(3) C
C25 .020(2) .024(2) .030(2) .003(2) .005(2) .010(2) C
C26 .041(3) .023(2) .026(2) -.003(2) -.006(2) .007(2) C
C27 .033(3) .033(3) .032(3) .006(2) -.003(2) .007(2) C
C28 .045(3) .026(3) .048(3) -.001(3) -.004(3) .001(2) C

loop_
_atom_site_label
_atom_site_fract_x
_atom_site_fract_y
_atom_site_fract_z
_atom_site_U_iso_or_equiv
_atom_site_thermal_displace_type
_atom_site_calc_flag
_atom_site_calc_attached_atom
_atom_site_type_symbol
S1 0.44040(10) 0.12250(10) 0.42060(10) 1.78(3) Beq ? ? S
S2 0.51950(10) 0.46460(10) 0.68442(9) 1.98(3) Beq ? ? S
S3 0.81830(10) 0.76280(10) 0.68650(9) 1.55(2) Beq ? ? S
Si1 0.22070(10) -0.10510(10) 0.32610(10) 1.56(3) Beq ? ? Si
Si2 0.90750(10) 1.03610(10) 0.79380(10) 1.42(3) Beq ? ? Si
C1 0.1244(5) -0.1965(4) 0.4025(4) 2.10(10) Beq ? ? C
C2 0.0480(6) -0.3166(5) 0.3340(4) 3.10(10) Beq ? ? C
C3 -0.0232(5) -0.3896(4) 0.3993(4) 2.70(10) Beq ? ? C
C4 -0.0934(6) -0.5107(5) 0.3280(5) 4.7(2) Beq ? ? C
C5 0.3443(5) -0.1905(4) 0.2531(4) 2.30(10) Beq ? ? C
C6 0.4176(5) -0.1354(4) 0.1758(4) 2.50(10) Beq ? ? C
C7 0.5215(5) -0.2054(5) 0.1236(5) 3.40(10) Beq ? ? C
C8 0.4703(6) -0.3295(5) 0.0515(5) 4.9(2) Beq ? ? C
C9 0.2979(4) 0.0366(4) 0.4341(3) 1.60(10) Beq ? ? C
C10 0.2476(5) 0.0990(4) 0.5243(4) 2.00(10) Beq ? ? C
C11 0.3182(5) 0.2135(4) 0.5820(4) 2.00(10) Beq ? ? C
C12 0.4273(4) 0.2404(4) 0.5342(4) 1.80(10) Beq ? ? C
C13 0.5212(4) 0.3501(4) 0.5648(4) 1.70(10) Beq ? ? C
C14 0.6193(5) 0.3809(4) 0.5082(4) 2.20(10) Beq ? ? C
C15 0.6912(5) 0.4959(4) 0.5603(4) 2.10(10) Beq ? ? C
C16 0.6493(4) 0.5549(4) 0.6563(4) 1.45(9) Beq ? ? C
C17 0.6950(4) 0.6748(4) 0.7254(4) 1.60(10) Beq ? ? C
C18 0.6547(4) 0.7412(4) 0.8196(4) 1.70(10) Beq ? ? C
C19 0.7194(4) 0.8625(4) 0.8578(4) 1.50(10) Beq ? ? C
C20 0.8120(4) 0.8894(4) 0.7941(4) 1.50(10) Beq ? ? C
C21 1.0617(4) 0.9980(4) 0.7338(4) 1.60(10) Beq ? ? C
C22 1.1445(4) 0.9417(4) 0.8013(4) 2.10(10) Beq ? ? C
C23 1.2556(5) 0.8892(5) 0.7421(4) 2.70(10) Beq ? ? C
C24 1.3380(5) 0.8355(5) 0.8116(5) 3.70(10) Beq ? ? C
C25 0.9441(5) 1.1393(4) 0.9366(4) 1.90(10) Beq ? ? C
C26 1.0342(5) 1.2577(4) 0.9465(4) 2.50(10) Beq ? ? C
C27 1.0609(5) 1.3431(5) 1.0606(4) 2.60(10) Beq ? ? C
C28 1.1611(6) 1.4522(5) 1.0674(5) 3.40(10) Beq ? ? C
H1 0.064 -0.148 0.442 4.0 Biso ? ? H
H1' 0.185 -0.212 0.456 4.0 Biso ? ? H
H2 0.107 -0.364 0.292 4.0 Biso ? ? H
H2' -0.016 -0.302 0.283 4.0 Biso ? ? H
H3 -0.086 -0.343 0.439 4.0 Biso ? ? H
H3' 0.040 -0.401 0.454 4.0 Biso ? ? H
H4 -0.138 -0.555 0.371 4.0 Biso ? ? H
H4' -0.158 -0.500 0.274 4.0 Biso ? ? H
H4" -0.032 -0.558 0.288 4.0 Biso ? ? H
H5 0.301 -0.271 0.211 4.0 Biso ? ? H
H5' 0.409 -0.199 0.309 4.0 Biso ? ? H
H6 0.458 -0.053 0.216 4.0 Biso ? ? H
H6' 0.356 -0.132 0.117 4.0 Biso ? ? H
H7 0.582 -0.211 0.183 4.0 Biso ? ? H
H7' 0.569 -0.161 0.081 4.0 Biso ? ? H
H8 0.542 -0.372 0.021 4.0 Biso ? ? H
H8' 0.425 -0.378 0.093 4.0 Biso ? ? H
H8" 0.411 -0.329 -0.009 4.0 Biso ? ? H
H10 0.166 0.066 0.546 4.0 Biso ? ? H
H11 0.293 0.267 0.649 4.0 Biso ? ? H
H14 0.639 0.328 0.439 4.0 Biso ? ? H
H15 0.765 0.530 0.530 4.0 Biso ? ? H
H18 0.587 0.708 0.856 4.0 Biso ? ? H
H19 0.699 0.922 0.924 4.0 Biso ? ? H
H21 1.113 1.072 0.729 4.0 Biso ? ? H
H21' 1.040 0.942 0.661 4.0 Biso ? ? H
H22 1.181 1.003 0.870 4.0 Biso ? ? H
H22' 1.089 0.877 0.819 4.0 Biso ? ? H
H23 1.220 0.827 0.674 4.0 Biso ? ? H
H23' 1.311 0.953 0.723 4.0 Biso ? ? H
H24 1.408 0.803 0.773 4.0 Biso ? ? H
H24' 1.375 0.897 0.880 4.0 Biso ? ? H
H24" 1.284 0.771 0.830 4.0 Biso ? ? H
H25 0.984 1.099 0.983 4.0 Biso ? ? H
H25' 0.862 1.160 0.964 4.0 Biso ? ? H
H26 0.996 1.297 0.899 4.0 Biso ? ? H
H26' 1.117 1.237 0.921 4.0 Biso ? ? H
H27 1.091 1.301 1.110 4.0 Biso ? ? H
H27' 0.980 1.371 1.083 4.0 Biso ? ? H
H28 1.177 1.506 1.142 4.0 Biso ? ? H
H28' 1.243 1.426 1.046 4.0 Biso ? ? H
H28" 1.132 1.495 1.019 4.0 Biso ? ? H

loop_
_atom_type_symbol
_atom_type_scat_dispersion_real
_atom_type_scat_dispersion_imag
_atom_type_scat_source
C .002 .002 International_Tables_Vol_IV_Table_2.3.1
H 0 0 International_Tables_Vol_IV_Table_2.3.1
S .110 .124 International_Tables_Vol_IV_Table_2.3.1
Si .072 .071 International_Tables_Vol_IV_Table_2.3.1

loop_
_geom_angle_atom_site_label_1
_geom_angle_atom_site_label_2
_geom_angle_atom_site_label_3
_geom_angle
_geom_angle_publ_flag
C9 S1 C12 93.5(2) yes
C13 S2 C16 92.6(2) yes
C17 S3 C20 93.8(2) yes
C1 Si1 C5 110.6(2) ?
C1 Si1 C9 104.8(2) ?
C5 Si1 C9 112.0(2) ?
C20 Si2 C21 105.9(2) ?
C20 Si2 C25 109.6(2) ?
C21 Si2 C25 110.6(2) ?
Si1 C1 C2 116.4(3) ?
C1 C2 C3 114.7(7) ?
C2 C3 C4 112.7(4) ?
Si1 C5 C6 116.6(4) ?
C5 C6 C7 114.1(5) ?
C6 C7 C8 114.1(5) ?
S1 C9 Si1 122.8(2) yes
S1 C9 C10 108.4(3) yes
Si1 C9 C10 128.1(3) ?
C9 C10 C11 115.9(4) yes
C10 C11 C12 111.9(4) yes
S1 C12 C11 110.3(3) yes
S1 C12 C13 120.6(4) yes
C11 C12 C13 129.0(4) ?
S2 C13 C12 121.9(4) yes
S2 C13 C14 110.2(3) yes
C12 C13 C14 127.9(4) ?
C13 C14 C15 113.3(4) yes
C14 C15 C16 114.1(4) yes
S2 C16 C15 109.8(3) yes
S2 C16 C17 121.8(3) yes
C15 C16 C17 128.3(4) ?
S3 C17 C16 118.9(3) yes
S3 C17 C18 109.4(3) yes
C16 C17 C18 131.6(4) ?
C17 C18 C19 113.6(4) yes
C18 C19 C20 113.9(4) yes
S3 C20 Si2 118.2(3) yes
S3 C20 C19 109.3(3) yes
Si2 C20 C19 131.9(3) ?
C22 C23 C24 112.1(4) ?
C21 C22 C23 113.0(4) ?
Si2 C21 C22 113.2(3) ?
Si2 C25 C26 113.6(3) ?
C25 C26 C27 114.1(4) ?
C26 C27 C28 111.7(5) ?

loop_
_geom_bond_atom_site_label_1
_geom_bond_atom_site_label_2
_geom_bond_site_symmetry_1
_geom_bond_site_symmetry_2
_geom_bond_distance
_geom_bond_publ_flag
Si1 Si2 . . 2.363(2) yes
S1 C9 . . 1.734(5) yes
S1 C12 . . 1.723(4) yes
S2 C13 . . 1.726(4) yes
S2 C16 . . 1.734(5) yes
S3 C17 . . 1.737(5) yes
S3 C20 . . 1.723(4) yes
Si1 C1 . . 1.894(5) yes
Si1 C5 . . 1.876(5) yes
Si1 C9 . . 1.872(4) yes
Si2 C20 . . 1.876(5) yes
Si2 C21 . . 1.886(5) yes
Si2 C25 . . 1.864(4) yes
C1 C2 . . 1.512(6) yes
C2 C3 . . 1.525(8) yes
C3 C4 . . 1.510(7) yes
C5 C6 . . 1.529(8) yes
C6 C7 . . 1.524(8) yes
C7 C8 . . 1.488(7) yes
C9 C10 . . 1.359(6) yes
C10 C11 . . 1.410(6) yes
C11 C12 . . 1.375(7) yes
C12 C13 . . 1.449(6) yes
C13 C14 . . 1.367(7) yes
C14 C15 . . 1.407(6) yes
C15 C16 . . 1.360(6) yes
C16 C17 . . 1.428(5) yes
C17 C18 . . 1.363(6) yes
C18 C19 . . 1.422(6) yes
C19 C20 . . 1.373(7) yes
C21 C22 . . 1.528(7) yes
C22 C23 . . 1.531(7) yes
C23 C24 . . 1.523(9) yes
C25 C26 . . 1.540(7) yes
C26 C27 . . 1.501(6) yes
C27 C28 . . 1.522(7) yes

loop_
_geom_torsion_atom_site_label_1
_geom_torsion_atom_site_label_2
_geom_torsion_atom_site_label_3
_geom_torsion_atom_site_label_4
_geom_torsion
_geom_torsion_publ_flag
C12 S1 C9 Si1 170.1(0.3) ?
C12 S1 C9 C10 -1.0(0.5) ?
C9 S1 C12 C11 1.1(0.4) ?
C9 S1 C12 C13 -176.7(0.4) ?
C16 S2 C13 C12 -178.2(0.4) ?
C16 S2 C13 C14 1.1(0.4) ?
C13 S2 C16 C15 -1.3(0.4) ?
C13 S2 C16 C17 175.8(0.4) ?
C20 S3 C17 C16 175.1(0.4) ?
C20 S3 C17 C18 -1.7(0.4) ?
C17 S3 C20 Si2 -170.6(0.3) ?
C17 S3 C20 C19 1.1(0.4) ?
C5 Si1 C1 C2 -60.6(0.4) ?
C9 Si1 C1 C2 178.7(0.4) ?
C1 Si1 C5 C6 172.3(0.3) ?
C9 Si1 C5 C6 -71.3(0.4) ?
C1 Si1 C9 S1 154.2(0.3) ?
C1 Si1 C9 C10 -36.6(0.5) ?
C5 Si1 C9 S1 34.4(0.4) ?
C5 Si1 C9 C10 -156.5(0.4) ?
C21 Si2 C20 S3 -36.3(0.3) ?
C21 Si2 C20 C19 154.3(0.4) ?
C25 Si2 C20 S3 -155.7(0.3) ?
C25 Si2 C20 C19 34.9(0.5) ?
C20 Si2 C21 C22 -61.8(0.4) ?
C25 Si2 C21 C22 56.9(0.4) ?
C20 Si2 C25 C26 174.1(0.3) ?
C21 Si2 C25 C26 57.7(0.4) ?
Si1 C1 C2 C3 177.4(0.4) ?
C1 C2 C3 C4 -177.6(5) yes
Si1 C5 C6 C7 177.0(0.4) ?
C5 C6 C7 C8 63.2(6) yes
S1 C9 C10 C11 0.7(0.5) ?
Si1 C9 C10 C11 -169.7(0.4) ?
C9 C10 C11 C12 0.1(0.6) ?
C10 C11 C12 S1 -0.9(0.5) ?
C10 C11 C12 C13 176.7(0.5) ?
S1 C12 C13 S2 -174.2(3) yes
S1 C12 C13 C14 6.6(7) yes
C11 C12 C13 S2 8.5(0.7) ?
C11 C12 C13 C14 -170.8(5) yes
S2 C13 C14 C15 -0.6(0.6) ?
C12 C13 C14 C15 178.7(0.5) ?
C13 C14 C15 C16 -0.4(0.6) ?
C14 C15 C16 S2 1.2(0.5) ?
C14 C15 C16 C17 -175.7(0.5) ?
S2 C16 C17 S3 -175.7(3) yes
S2 C16 C17 C18 0.3(7) yes
C15 C16 C17 S3 0.9(0.7) ?
C15 C16 C17 C18 176.9(5) yes
S3 C17 C18 C19 1.9(0.5) ?
C16 C17 C18 C19 -174.4(0.5) ?
C17 C18 C19 C20 -1.2(0.6) ?
C18 C19 C20 S3 -0.2(0.5) ?
C18 C19 C20 Si2 169.9(0.4) ?
C21 C22 C23 C24 179.1(4) yes
Si2 C21 C22 C23 169.1(0.3) ?
Si2 C25 C26 C27 178.1(0.4) ?
C25 C26 C27 C28 174.0(4) yes
